data_4080588
loop_
_publ_author_name
'Ng, Kim Hong'
'Li, Yongxin'
'Ganguly, Rakesh'
'Mathey, Francois'

_publ_section_title
;
 The Original Reactivity of a Phosphole-Substituted Fischer Carbene
 Complex
;
_journal_issue 8
_journal_name_full Organometallics
_journal_page_first 2287
_journal_paper_doi 10.1021/om400109h
_journal_volume 32
_journal_year 2013
_chemical_formula_moiety 'C24 H15 O11 P W2'
_chemical_formula_sum 'C24 H15 O11 P W2'
_chemical_formula_weight 878.03
_chemical_name_systematic
; 
 ? 
;
_space_group_IT_number 2
_symmetry_cell_setting triclinic
_symmetry_space_group_name_Hall '-P 1'
_symmetry_space_group_name_H-M 'P -1'
_atom_sites_solution_hydrogens geom
_atom_sites_solution_primary direct
_atom_sites_solution_secondary difmap
_audit_creation_method SHELXL-97
_cell_angle_alpha 85.551(2)
_cell_angle_beta 89.254(2)
_cell_angle_gamma 67.831(2)
_cell_formula_units_Z 2
_cell_length_a 9.8963(4)
_cell_length_b 11.8911(6)
_cell_length_c 12.3316(6)
_cell_measurement_reflns_used 9958
_cell_measurement_temperature 103(2)
_cell_measurement_theta_max 31.08
_cell_measurement_theta_min 2.30
_cell_volume 1339.62(11)
_computing_cell_refinement 'Bruker SAINT'
_computing_data_collection 'Bruker APEX2'
_computing_data_reduction 'Bruker SAINT'
_computing_molecular_graphics 'Bruker SHELXTL'
_computing_publication_material 'Bruker SHELXTL'
_computing_structure_refinement 'SHELXL-97 (Sheldrick, 2008)'
_computing_structure_solution 'SHELXS-97 (Sheldrick, 2008)'
_diffrn_ambient_temperature 103(2)
_diffrn_measured_fraction_theta_full 0.970
_diffrn_measured_fraction_theta_max 0.970
_diffrn_measurement_device_type 'Bruker APEX-II CCD'
_diffrn_measurement_method '\f and \w scans'
_diffrn_radiation_monochromator graphite
_diffrn_radiation_source 'fine-focus sealed tube'
_diffrn_radiation_type MoK\a
_diffrn_radiation_wavelength 0.71073
_diffrn_reflns_av_R_equivalents 0.0491
_diffrn_reflns_av_sigmaI/netI 0.0497
_diffrn_reflns_limit_h_max 14
_diffrn_reflns_limit_h_min -14
_diffrn_reflns_limit_k_max 17
_diffrn_reflns_limit_k_min -17
_diffrn_reflns_limit_l_max 17
_diffrn_reflns_limit_l_min -17
_diffrn_reflns_number 26318
_diffrn_reflns_theta_full 31.11
_diffrn_reflns_theta_max 31.11
_diffrn_reflns_theta_min 1.66
_exptl_absorpt_coefficient_mu 8.697
_exptl_absorpt_correction_T_max 0.1801
_exptl_absorpt_correction_T_min 0.1285
_exptl_absorpt_correction_type multi-scan
_exptl_absorpt_process_details sadabs
_exptl_crystal_colour red
_exptl_crystal_density_diffrn 2.177
_exptl_crystal_density_method 'not measured'
_exptl_crystal_description block
_exptl_crystal_F_000 820
_exptl_crystal_size_max 0.40
_exptl_crystal_size_mid 0.40
_exptl_crystal_size_min 0.30
_refine_diff_density_max 1.631
_refine_diff_density_min -2.969
_refine_diff_density_rms 0.241
_refine_ls_extinction_method none
_refine_ls_goodness_of_fit_ref 1.204
_refine_ls_hydrogen_treatment constr
_refine_ls_matrix_type full
_refine_ls_number_parameters 340
_refine_ls_number_reflns 8354
_refine_ls_number_restraints 0
_refine_ls_restrained_S_all 1.204
_refine_ls_R_factor_all 0.0409
_refine_ls_R_factor_gt 0.0361
_refine_ls_shift/su_max 0.001
_refine_ls_shift/su_mean 0.000
_refine_ls_structure_factor_coef Fsqd
_refine_ls_weighting_details 'calc w=1/[\s^2^(Fo^2^)+(0.0152P)^2^+5.8597P] where P=(Fo^2^+2Fc^2^)/3'
_refine_ls_weighting_scheme calc
_refine_ls_wR_factor_gt 0.0800
_refine_ls_wR_factor_ref 0.0826
_reflns_number_gt 7592
_reflns_number_total 8354
_reflns_threshold_expression >2sigma(I)
_cod_data_source_file om400109h_si_002.cif
_cod_data_source_block mat139
_cod_depositor_comments
;
The following automatic conversions were performed:

'_symmetry_cell_setting' value 'Triclinic' changed to 'triclinic'
according to /home/saulius/struct/CIF-dictionaries/cif_core.dic
dictionary named 'cif_core.dic' version 2.4.2 from 2011-04-26.

Automatic conversion script
Id: cif_fix_values 1891 2012-01-12 08:04:46Z andrius 
;
_cod_original_sg_symbol_H-M P-1
_cod_database_code 4080588

loop_
_symmetry_equiv_pos_as_xyz
'x, y, z'
'-x, -y, -z'

loop_
_atom_site_label
_atom_site_type_symbol
_atom_site_fract_x
_atom_site_fract_y
_atom_site_fract_z
_atom_site_U_iso_or_equiv
_atom_site_adp_type
_atom_site_occupancy
_atom_site_symmetry_multiplicity
_atom_site_calc_flag
_atom_site_refinement_flags
W1 W 0.042959(19) 0.079788(17) 0.234787(15) 0.00859(5) Uani 1 1 d .
W2 W 0.338631(19) 0.472997(17) 0.311233(15) 0.00872(5) Uani 1 1 d .
C1 C 0.1478(6) 0.0514(5) 0.0892(4) 0.0141(9) Uani 1 1 d .
C2 C -0.1544(6) 0.1658(5) 0.1558(4) 0.0136(9) Uani 1 1 d .
C3 C 0.0256(6) -0.0835(5) 0.2252(4) 0.0158(10) Uani 1 1 d .
C4 C -0.0724(5) 0.0912(4) 0.3723(4) 0.0124(9) Uani 1 1 d .
C5 C 0.2342(5) -0.0125(5) 0.3222(4) 0.0130(9) Uani 1 1 d .
C6 C 0.0953(5) 0.2401(4) 0.2475(4) 0.0078(6) Uani 1 1 d .
C7 C 0.0358(7) 0.2756(6) 0.4362(4) 0.0229(12) Uani 1 1 d .
H7A H -0.0681 0.2922 0.4251 0.034 Uiso 1 1 calc R
H7B H 0.0469 0.3284 0.4897 0.034 Uiso 1 1 calc R
H7C H 0.0865 0.1901 0.4629 0.034 Uiso 1 1 calc R
C8 C 0.1737(5) 0.2862(4) 0.1639(4) 0.0078(6) Uani 1 1 d .
C9 C 0.1423(5) 0.3198(4) 0.0565(4) 0.0091(8) Uani 1 1 d .
C10 C 0.0047(5) 0.3343(5) -0.0023(4) 0.0147(10) Uani 1 1 d .
H10A H 0.0263 0.2726 -0.0552 0.022 Uiso 1 1 calc R
H10B H -0.0364 0.4157 -0.0404 0.022 Uiso 1 1 calc R
H10C H -0.0659 0.3240 0.0500 0.022 Uiso 1 1 calc R
C11 C 0.2585(5) 0.3481(4) -0.0031(4) 0.0114(9) Uani 1 1 d .
C12 C 0.2425(6) 0.3884(5) -0.1222(4) 0.0180(10) Uani 1 1 d .
H12A H 0.1751 0.4736 -0.1325 0.027 Uiso 1 1 calc R
H12B H 0.2039 0.3373 -0.1605 0.027 Uiso 1 1 calc R
H12C H 0.3379 0.3804 -0.1514 0.027 Uiso 1 1 calc R
C13 C 0.3752(5) 0.3335(4) 0.0586(4) 0.0120(9) Uani 1 1 d .
H13 H 0.4628 0.3391 0.0313 0.014 Uiso 1 1 calc R
C14 C 0.4690(5) 0.1458(4) 0.2343(4) 0.0104(9) Uani 1 1 d .
C15 C 0.4901(6) 0.0604(5) 0.1575(4) 0.0159(10) Uani 1 1 d .
H15 H 0.4415 0.0847 0.0887 0.019 Uiso 1 1 calc R
C16 C 0.5822(6) -0.0599(5) 0.1821(4) 0.0187(11) Uani 1 1 d .
H16 H 0.5967 -0.1183 0.1302 0.022 Uiso 1 1 calc R
C17 C 0.6535(6) -0.0951(5) 0.2836(4) 0.0166(10) Uani 1 1 d .
H17 H 0.7174 -0.1773 0.3005 0.020 Uiso 1 1 calc R
C18 C 0.6311(6) -0.0109(5) 0.3586(5) 0.0185(11) Uani 1 1 d .
H18 H 0.6779 -0.0357 0.4280 0.022 Uiso 1 1 calc R
C19 C 0.5408(5) 0.1101(5) 0.3344(4) 0.0148(10) Uani 1 1 d .
H19 H 0.5283 0.1682 0.3862 0.018 Uiso 1 1 calc R
C20 C 0.1154(6) 0.5405(5) 0.3139(4) 0.0138(9) Uani 1 1 d .
C21 C 0.3319(6) 0.5800(5) 0.1709(5) 0.0176(10) Uani 1 1 d .
C22 C 0.5611(6) 0.4116(5) 0.3114(4) 0.0159(10) Uani 1 1 d .
C23 C 0.3376(6) 0.3768(5) 0.4570(5) 0.0180(10) Uani 1 1 d .
C24 C 0.3368(6) 0.6114(5) 0.3945(4) 0.0159(10) Uani 1 1 d .
O1 O 0.2018(5) 0.0282(4) 0.0075(3) 0.0268(9) Uani 1 1 d .
O2 O -0.2677(4) 0.2132(4) 0.1155(3) 0.0236(9) Uani 1 1 d .
O3 O 0.0199(5) -0.1779(4) 0.2227(4) 0.0282(10) Uani 1 1 d .
O4 O -0.1400(4) 0.0894(4) 0.4491(3) 0.0227(9) Uani 1 1 d .
O5 O 0.3365(4) -0.0637(4) 0.3730(3) 0.0224(9) Uani 1 1 d .
O6 O 0.0974(4) 0.2990(3) 0.3346(3) 0.0156(7) Uani 1 1 d .
O7 O -0.0079(4) 0.5794(4) 0.3198(3) 0.0210(8) Uani 1 1 d .
O8 O 0.3291(5) 0.6415(4) 0.0956(4) 0.0308(10) Uani 1 1 d .
O9 O 0.6852(4) 0.3823(4) 0.3107(4) 0.0271(9) Uani 1 1 d .
O10 O 0.3316(5) 0.3309(5) 0.5399(4) 0.0328(11) Uani 1 1 d .
O11 O 0.3341(5) 0.6903(4) 0.4428(4) 0.0297(10) Uani 1 1 d .
P1 P 0.34497(13) 0.30213(11) 0.19908(10) 0.0082(2) Uani 1 1 d .

loop_
_atom_site_aniso_label
_atom_site_aniso_U_11
_atom_site_aniso_U_22
_atom_site_aniso_U_33
_atom_site_aniso_U_23
_atom_site_aniso_U_13
_atom_site_aniso_U_12
W1 0.00964(9) 0.00708(9) 0.00984(10) -0.00237(7) 0.00284(6) -0.00383(7)
W2 0.01035(9) 0.00696(9) 0.00932(9) -0.00006(7) -0.00047(6) -0.00390(7)
C1 0.016(2) 0.007(2) 0.019(3) -0.0015(18) 0.0014(19) -0.0053(19)
C2 0.017(2) 0.013(2) 0.012(2) -0.0011(18) 0.0039(18) -0.008(2)
C3 0.017(2) 0.011(2) 0.020(3) -0.0039(19) 0.0021(19) -0.006(2)
C4 0.010(2) 0.009(2) 0.019(2) 0.0011(18) 0.0008(18) -0.0046(18)
C5 0.014(2) 0.011(2) 0.013(2) -0.0008(18) 0.0068(18) -0.0037(19)
C6 0.0067(13) 0.0057(14) 0.0090(15) -0.0033(11) 0.0028(11) 0.0003(12)
C7 0.033(3) 0.035(3) 0.012(3) -0.012(2) 0.013(2) -0.024(3)
C8 0.0067(13) 0.0057(14) 0.0090(15) -0.0033(11) 0.0028(11) 0.0003(12)
C9 0.010(2) 0.004(2) 0.011(2) -0.0028(16) 0.0002(16) 0.0006(17)
C10 0.016(2) 0.013(2) 0.016(2) 0.0016(19) -0.0051(18) -0.006(2)
C11 0.016(2) 0.005(2) 0.011(2) -0.0009(17) 0.0025(17) -0.0014(18)
C12 0.024(3) 0.014(3) 0.013(2) 0.0040(19) -0.001(2) -0.004(2)
C13 0.016(2) 0.011(2) 0.010(2) -0.0023(17) 0.0069(17) -0.0068(19)
C14 0.010(2) 0.011(2) 0.011(2) 0.0011(17) 0.0021(16) -0.0046(18)
C15 0.019(2) 0.010(2) 0.015(2) 0.0019(19) 0.0019(19) -0.001(2)
C16 0.026(3) 0.012(2) 0.015(3) -0.005(2) 0.009(2) -0.003(2)
C17 0.014(2) 0.010(2) 0.022(3) 0.004(2) 0.0022(19) -0.0004(19)
C18 0.015(2) 0.018(3) 0.021(3) 0.001(2) -0.005(2) -0.004(2)
C19 0.016(2) 0.012(2) 0.016(3) -0.0011(19) -0.0044(19) -0.005(2)
C20 0.017(2) 0.015(2) 0.012(2) -0.0036(18) 0.0020(18) -0.008(2)
C21 0.013(2) 0.018(3) 0.022(3) 0.003(2) -0.0004(19) -0.008(2)
C22 0.017(2) 0.015(2) 0.016(2) -0.0022(19) 0.0013(19) -0.006(2)
C23 0.016(2) 0.016(3) 0.021(3) 0.004(2) 0.001(2) -0.006(2)
C24 0.020(2) 0.015(3) 0.013(2) 0.0011(19) -0.0015(19) -0.008(2)
O1 0.034(2) 0.027(2) 0.021(2) -0.0102(18) 0.0144(18) -0.013(2)
O2 0.0171(19) 0.031(2) 0.024(2) 0.0069(18) -0.0050(16) -0.0118(18)
O3 0.038(2) 0.015(2) 0.036(3) -0.0064(18) 0.002(2) -0.0137(19)
O4 0.0209(19) 0.026(2) 0.022(2) -0.0018(17) 0.0063(16) -0.0111(18)
O5 0.0154(18) 0.029(2) 0.020(2) 0.0081(17) -0.0003(15) -0.0073(17)
O6 0.0224(19) 0.0188(19) 0.0131(18) -0.0101(15) 0.0098(14) -0.0148(16)
O7 0.0143(18) 0.021(2) 0.025(2) -0.0065(17) 0.0011(15) -0.0035(16)
O8 0.032(2) 0.032(3) 0.027(2) 0.019(2) -0.0043(19) -0.015(2)
O9 0.0137(18) 0.028(2) 0.037(3) -0.0029(19) -0.0004(17) -0.0049(18)
O10 0.034(2) 0.036(3) 0.023(2) 0.011(2) 0.0025(19) -0.010(2)
O11 0.040(3) 0.021(2) 0.031(2) -0.0108(19) -0.002(2) -0.013(2)
P1 0.0080(5) 0.0077(5) 0.0091(5) -0.0005(4) 0.0009(4) -0.0033(4)

loop_
_atom_type_symbol
_atom_type_description
_atom_type_scat_dispersion_real
_atom_type_scat_dispersion_imag
_atom_type_scat_source
C C 0.0033 0.0016 'International Tables Vol C Tables 4.2.6.8 and 6.1.1.4'
H H 0.0000 0.0000 'International Tables Vol C Tables 4.2.6.8 and 6.1.1.4'
O O 0.0106 0.0060 'International Tables Vol C Tables 4.2.6.8 and 6.1.1.4'
P P 0.1023 0.0942 'International Tables Vol C Tables 4.2.6.8 and 6.1.1.4'
W W -0.8490 6.8722 'International Tables Vol C Tables 4.2.6.8 and 6.1.1.4'

loop_
_geom_angle_atom_site_label_1
_geom_angle_atom_site_label_2
_geom_angle_atom_site_label_3
_geom_angle
C4 W1 C3 85.8(2)
C4 W1 C1 172.05(18)
C3 W1 C1 86.9(2)
C4 W1 C2 86.2(2)
C3 W1 C2 90.4(2)
C1 W1 C2 90.8(2)
C4 W1 C5 90.28(19)
C3 W1 C5 87.2(2)
C1 W1 C5 92.4(2)
C2 W1 C5 175.90(19)
C4 W1 C6 97.85(18)
C3 W1 C6 171.75(19)
C1 W1 C6 89.83(18)
C2 W1 C6 97.24(18)
C5 W1 C6 85.38(18)
C24 W2 C22 88.5(2)
C24 W2 C20 89.2(2)
C22 W2 C20 177.72(19)
C24 W2 C21 87.9(2)
C22 W2 C21 89.4(2)
C20 W2 C21 90.3(2)
C24 W2 C23 88.6(2)
C22 W2 C23 92.5(2)
C20 W2 C23 87.7(2)
C21 W2 C23 176.0(2)
C24 W2 P1 177.53(15)
C22 W2 P1 90.53(15)
C20 W2 P1 91.72(14)
C21 W2 P1 89.76(16)
C23 W2 P1 93.75(16)
O1 C1 W1 174.3(4)
O2 C2 W1 177.1(4)
O3 C3 W1 177.3(5)
O4 C4 W1 174.5(4)
O5 C5 W1 177.7(4)
O6 C6 C8 104.7(4)
O6 C6 W1 129.5(3)
C8 C6 W1 124.1(3)
O6 C7 H7A 109.5
O6 C7 H7B 109.5
H7A C7 H7B 109.5
O6 C7 H7C 109.5
H7A C7 H7C 109.5
H7B C7 H7C 109.5
C9 C8 C6 130.4(4)
C9 C8 P1 109.4(3)
C6 C8 P1 120.2(3)
C8 C9 C11 113.7(4)
C8 C9 C10 126.7(4)
C11 C9 C10 119.6(4)
C9 C10 H10A 109.5
C9 C10 H10B 109.5
H10A C10 H10B 109.5
C9 C10 H10C 109.5
H10A C10 H10C 109.5
H10B C10 H10C 109.5
C13 C11 C9 114.1(4)
C13 C11 C12 124.6(5)
C9 C11 C12 121.3(4)
C11 C12 H12A 109.5
C11 C12 H12B 109.5
H12A C12 H12B 109.5
C11 C12 H12C 109.5
H12A C12 H12C 109.5
H12B C12 H12C 109.5
C11 C13 P1 111.3(4)
C11 C13 H13 124.3
P1 C13 H13 124.3
C19 C14 C15 119.9(5)
C19 C14 P1 121.9(4)
C15 C14 P1 118.2(4)
C16 C15 C14 119.8(5)
C16 C15 H15 120.1
C14 C15 H15 120.1
C15 C16 C17 119.8(5)
C15 C16 H16 120.1
C17 C16 H16 120.1
C18 C17 C16 119.9(5)
C18 C17 H17 120.1
C16 C17 H17 120.1
C17 C18 C19 120.8(5)
C17 C18 H18 119.6
C19 C18 H18 119.6
C14 C19 C18 119.8(5)
C14 C19 H19 120.1
C18 C19 H19 120.1
O7 C20 W2 177.0(4)
O8 C21 W2 177.7(5)
O9 C22 W2 177.1(5)
O10 C23 W2 175.4(5)
O11 C24 W2 179.1(5)
C6 O6 C7 121.8(4)
C13 P1 C14 105.7(2)
C13 P1 C8 90.7(2)
C14 P1 C8 103.4(2)
C13 P1 W2 111.57(16)
C14 P1 W2 121.10(15)
C8 P1 W2 119.61(15)

loop_
_geom_bond_atom_site_label_1
_geom_bond_atom_site_label_2
_geom_bond_distance
W1 C4 2.016(5)
W1 C3 2.025(5)
W1 C1 2.048(5)
W1 C2 2.048(5)
W1 C5 2.062(5)
W1 C6 2.173(4)
W2 C24 2.001(5)
W2 C22 2.041(5)
W2 C20 2.047(5)
W2 C21 2.054(6)
W2 C23 2.056(6)
W2 P1 2.5263(12)
C1 O1 1.138(6)
C2 O2 1.148(6)
C3 O3 1.148(6)
C4 O4 1.156(6)
C5 O5 1.132(6)
C6 O6 1.332(5)
C6 C8 1.475(6)
C7 O6 1.440(6)
C7 H7A 0.9800
C7 H7B 0.9800
C7 H7C 0.9800
C8 C9 1.359(7)
C8 P1 1.836(4)
C9 C11 1.486(7)
C9 C10 1.496(6)
C10 H10A 0.9800
C10 H10B 0.9800
C10 H10C 0.9800
C11 C13 1.340(7)
C11 C12 1.501(7)
C12 H12A 0.9800
C12 H12B 0.9800
C12 H12C 0.9800
C13 P1 1.789(5)
C13 H13 0.9500
C14 C19 1.386(7)
C14 C15 1.399(7)
C14 P1 1.821(5)
C15 C16 1.388(8)
C15 H15 0.9500
C16 C17 1.400(8)
C16 H16 0.9500
C17 C18 1.370(7)
C17 H17 0.9500
C18 C19 1.389(8)
C18 H18 0.9500
C19 H19 0.9500
C20 O7 1.134(6)
C21 O8 1.130(7)
C22 O9 1.143(6)
C23 O10 1.133(7)
C24 O11 1.142(6)
